data_7713707
loop_
_publ_author_name
'Vr\'ana, Jan'
'Ruzickova, Zdenka'
'R\%u\<zi\<cka, Ale\<s'
'Dost\'al, Libor'

_publ_section_title
;
 Synthesis and reactivity of alkali metal aluminates bearing
 bis(organoamido)phosphane ligand
;
_journal_name_full 'Dalton Transactions'
_journal_paper_doi 10.1039/D3DT01859H
_journal_year 2023
_chemical_formula_sum 'C40 H78 Al2 Li2 N4 O4 P2'
_chemical_formula_weight 808.84
_space_group_crystal_system monoclinic
_space_group_IT_number 14
_space_group_name_Hall '-P 2ybc'
_space_group_name_H-M_alt 'P 1 21/c 1'
_atom_sites_solution_hydrogens mixed
_audit_creation_method SHELXL-2018/3
_audit_update_record
;
2023-03-07 deposited with the CCDC.	2023-07-27 downloaded from the CCDC.
;
_cell_angle_alpha 90
_cell_angle_beta 104.565(7)
_cell_angle_gamma 90
_cell_formula_units_Z 4
_cell_length_a 12.9400(13)
_cell_length_b 22.914(2)
_cell_length_c 17.3140(15)
_cell_measurement_reflns_used 34273
_cell_measurement_temperature 150(1)
_cell_measurement_theta_max 27.5
_cell_measurement_theta_min 1
_cell_volume 4968.7(8)
_computing_cell_refinement 'COLLECT and DENZO'
_computing_data_collection 'COLLECT (Hooft, 1998) and DENZO (Otwinowski & Minor, 1997)'
_computing_data_reduction 'COLLECT and DENZO'
_computing_molecular_graphics 'PLATON (Spek, 2003)'
_computing_publication_material 'SHELXL-97 (Sheldrick, 2008)'
_computing_structure_refinement 'SHELXL-2018/3 (Sheldrick, 2013)'
_computing_structure_solution 'SIR92 (Altomare et al., 1994)'
_diffrn_ambient_temperature 150(1)
_diffrn_detector_area_resol_mean 9.091
_diffrn_measured_fraction_theta_full 0.990
_diffrn_measured_fraction_theta_max 0.983
_diffrn_measurement_device_type 'Bruker Nonius KappaCCD area detector'
_diffrn_measurement_method '\f and \w scans to fill the Ewald sphere'
_diffrn_radiation_monochromator graphite
_diffrn_radiation_source 'fine-focus sealed tube'
_diffrn_radiation_type MoK\a
_diffrn_radiation_wavelength 0.71073
_diffrn_reflns_av_R_equivalents 0.0330
_diffrn_reflns_av_unetI/netI 0.0315
_diffrn_reflns_Laue_measured_fraction_full 0.990
_diffrn_reflns_Laue_measured_fraction_max 0.983
_diffrn_reflns_limit_h_max 16
_diffrn_reflns_limit_h_min -16
_diffrn_reflns_limit_k_max 27
_diffrn_reflns_limit_k_min -29
_diffrn_reflns_limit_l_max 20
_diffrn_reflns_limit_l_min -22
_diffrn_reflns_number 34289
_diffrn_reflns_point_group_measured_fraction_full 0.990
_diffrn_reflns_point_group_measured_fraction_max 0.983
_diffrn_reflns_theta_full 25.242
_diffrn_reflns_theta_max 27.498
_diffrn_reflns_theta_min 1.853
_diffrn_standards_number 0
_exptl_absorpt_coefficient_mu 0.161
_exptl_absorpt_correction_T_max 0.960
_exptl_absorpt_correction_T_min 0.939
_exptl_absorpt_correction_type integration
_exptl_absorpt_process_details
;
Gaussian integration (Coppens, 1970)
;
_exptl_crystal_colour colourless
_exptl_crystal_density_diffrn 1.081
_exptl_crystal_description block
_exptl_crystal_F_000 1760
_exptl_crystal_size_max 0.50
_exptl_crystal_size_mid 0.46
_exptl_crystal_size_min 0.31
_refine_diff_density_max 0.322
_refine_diff_density_min -0.311
_refine_diff_density_rms 0.050
_refine_ls_extinction_method none
_refine_ls_goodness_of_fit_ref 1.166
_refine_ls_hydrogen_treatment constr
_refine_ls_matrix_type full
_refine_ls_number_parameters 493
_refine_ls_number_reflns 11222
_refine_ls_number_restraints 2
_refine_ls_restrained_S_all 1.166
_refine_ls_R_factor_all 0.0665
_refine_ls_R_factor_gt 0.0462
_refine_ls_shift/su_max 0.001
_refine_ls_shift/su_mean 0.000
_refine_ls_structure_factor_coef Fsqd
_refine_ls_weighting_details 'w=1/[\s^2^(Fo^2^)+(0.0207P)^2^+4.4188P] where P=(Fo^2^+2Fc^2^)/3'
_refine_ls_weighting_scheme calc
_refine_ls_wR_factor_gt 0.0955
_refine_ls_wR_factor_ref 0.1093
_reflns_Friedel_coverage 0.000
_reflns_number_gt 9020
_reflns_number_total 11222
_reflns_threshold_expression 'I > 2\s(I)'
_cod_data_source_file d3dt01859h2.cif
_cod_data_source_block ld150202Al1
_cod_original_sg_symbol_H-M 'P 21/c'
_cod_database_code 7713707
_shelx_shelxl_version_number 2018/3
_shelx_space_group_comment
;
The symmetry employed for this shelxl refinement is uniquely defined
by the following loop, which should always be used as a source of
symmetry information in preference to the above space-group names.
They are only intended as comments.
;

loop_
_space_group_symop_operation_xyz
'x, y, z'
'-x, y+1/2, -z+1/2'
'-x, -y, -z'
'x, -y-1/2, z-1/2'

loop_
_atom_site_label
_atom_site_type_symbol
_atom_site_fract_x
_atom_site_fract_y
_atom_site_fract_z
_atom_site_U_iso_or_equiv
_atom_site_adp_type
_atom_site_occupancy
_atom_site_site_symmetry_order
_atom_site_calc_flag
_atom_site_refinement_flags_posn
_atom_site_refinement_flags_adp
_atom_site_refinement_flags_occupancy
_atom_site_disorder_assembly
_atom_site_disorder_group
P1 P 0.87735(4) -0.13509(2) 0.72346(3) 0.01806(10) Uani 1 1 d . . . . .
P2 P 0.60900(3) 0.06231(2) 0.73962(3) 0.01737(10) Uani 1 1 d . . . . .
Al1 Al 1.07790(4) -0.16207(3) 0.75300(4) 0.02476(13) Uani 1 1 d . . . . .
Al2 Al 0.44213(4) 0.09577(3) 0.78459(4) 0.02374(13) Uani 1 1 d . . . . .
O1 O 0.81122(10) -0.08489(5) 0.74356(8) 0.0233(3) Uani 1 1 d . . . . .
O3 O 0.56817(11) -0.11492(6) 0.78644(9) 0.0291(3) Uani 1 1 d . . . . .
N3 N 0.59449(12) 0.09899(7) 0.81615(9) 0.0212(3) Uani 1 1 d . . . . .
O4 O 0.95334(10) 0.04235(6) 0.77034(9) 0.0290(3) Uani 1 1 d . . . . .
O2 O 0.68631(10) 0.01078(5) 0.75380(8) 0.0222(3) Uani 1 1 d . . . . .
N4 N 0.48277(11) 0.04808(7) 0.70658(9) 0.0200(3) Uani 1 1 d . . . . .
N1 N 0.95737(12) -0.16899(7) 0.79672(9) 0.0223(3) Uani 1 1 d . . . . .
N2 N 0.97019(12) -0.11878(7) 0.67928(9) 0.0210(3) Uani 1 1 d . . . . .
C17 C 0.65634(14) 0.10837(8) 0.66977(11) 0.0223(4) Uani 1 1 d . . . . .
C1 C 0.78042(15) -0.18384(8) 0.66106(12) 0.0242(4) Uani 1 1 d . . . . .
C27 C 0.42353(15) 0.02533(9) 0.62868(11) 0.0244(4) Uani 1 1 d . . . . .
C23 C 0.67380(16) 0.11130(9) 0.89140(11) 0.0264(4) Uani 1 1 d . . . . .
Li2 Li 0.8269(3) -0.00343(14) 0.7483(2) 0.0287(7) Uani 1 1 d . . . . .
C15 C 1.20149(16) -0.11873(10) 0.81809(14) 0.0366(5) Uani 1 1 d . . . . .
H15A H 1.178664 -0.094845 0.856272 0.044 Uiso 1 1 d R U . . .
H15B H 1.231224 -0.094415 0.783972 0.044 Uiso 1 1 d R U . . .
H15C H 1.254640 -0.145855 0.845612 0.044 Uiso 1 1 d R U . . .
C22 C 0.63664(18) 0.16815(9) 0.66715(13) 0.0320(5) Uani 1 1 d . . . . .
H22 H 0.603808 0.184818 0.703806 0.038 Uiso 1 1 d R U . . .
C37 C 1.04525(17) 0.01229(10) 0.81847(15) 0.0376(5) Uani 1 1 d . . . . .
H37A H 1.106342 0.019960 0.797052 0.045 Uiso 1 1 d R U . . .
H37B H 1.031812 -0.029390 0.815002 0.045 Uiso 1 1 d R U . . .
C7 C 0.94168(17) -0.18482(9) 0.87539(12) 0.0300(4) Uani 1 1 d . . . . .
C2 C 0.68164(16) -0.16366(10) 0.61683(13) 0.0320(5) Uani 1 1 d . . . . .
H2 H 0.661167 -0.125471 0.623573 0.038 Uiso 1 1 d R U . . .
C11 C 0.96075(16) -0.09666(9) 0.59808(12) 0.0281(4) Uani 1 1 d . . . . .
C18 C 0.70692(16) 0.08500(10) 0.61470(12) 0.0307(4) Uani 1 1 d . . . . .
H18 H 0.721509 0.045230 0.615708 0.037 Uiso 1 1 d R U . . .
C29 C 0.40345(17) 0.07286(10) 0.56456(12) 0.0338(5) Uani 1 1 d . . . . .
H29A H 0.365546 0.104784 0.580625 0.041 Uiso 1 1 d R U . . .
H29B H 0.361756 0.056964 0.515215 0.041 Uiso 1 1 d R U . . .
H29C H 0.470556 0.086524 0.557416 0.041 Uiso 1 1 d R U . . .
C16 C 1.12272(19) -0.23372(10) 0.70710(16) 0.0432(6) Uani 1 1 d . . . . .
H16A H 1.146125 -0.262149 0.748539 0.052 Uiso 1 1 d R U . . .
H16B H 1.180297 -0.224729 0.683308 0.052 Uiso 1 1 d R U . . .
H16C H 1.063625 -0.249129 0.667159 0.052 Uiso 1 1 d R U . . .
C30 C 0.48138(17) -0.02610(10) 0.60270(13) 0.0320(5) Uani 1 1 d . . . . .
H30A H 0.550047 -0.013568 0.597369 0.038 Uiso 1 1 d R U . . .
H30B H 0.440066 -0.040568 0.552337 0.038 Uiso 1 1 d R U . . .
H30C H 0.490496 -0.056528 0.641947 0.038 Uiso 1 1 d R U . . .
C24 C 0.6891(2) 0.05737(11) 0.94507(13) 0.0424(6) Uani 1 1 d . . . . .
H24A H 0.621096 0.044984 0.951846 0.051 Uiso 1 1 d R U . . .
H24B H 0.735396 0.066904 0.996136 0.051 Uiso 1 1 d R U . . .
H24C H 0.720366 0.026464 0.921096 0.051 Uiso 1 1 d R U . . .
C35 C 0.50880(19) -0.08398(10) 0.83323(14) 0.0397(5) Uani 1 1 d D . . . .
H35A H 0.433821 -0.093976 0.814446 0.048 Uiso 1 1 d R U . A .
H35B H 0.515769 -0.042366 0.825506 0.048 Uiso 1 1 d R U . . .
C31 C 0.36883(18) 0.05624(11) 0.85720(14) 0.0388(5) Uani 1 1 d . . . . .
H31A H 0.418639 0.031892 0.893714 0.047 Uiso 1 1 d R U . . .
H31B H 0.311639 0.032712 0.826621 0.047 Uiso 1 1 d R U . . .
H31C H 0.340469 0.085023 0.886544 0.047 Uiso 1 1 d R U . . .
C12 C 0.88303(18) -0.04528(10) 0.57997(14) 0.0366(5) Uani 1 1 d . . . . .
H12A H 0.814409 -0.057503 0.585748 0.044 Uiso 1 1 d R U . . .
H12B H 0.876449 -0.032123 0.526308 0.044 Uiso 1 1 d R U . . .
H12C H 0.909349 -0.013993 0.616488 0.044 Uiso 1 1 d R U . . .
C32 C 0.37070(19) 0.16859(10) 0.73942(15) 0.0407(5) Uani 1 1 d . . . . .
H32A H 0.380717 0.197790 0.780400 0.049 Uiso 1 1 d R U . . .
H32B H 0.295767 0.161379 0.718610 0.049 Uiso 1 1 d R U . . .
H32C H 0.400707 0.182030 0.697240 0.049 Uiso 1 1 d R U . . .
C6 C 0.80871(19) -0.24146(9) 0.65065(14) 0.0349(5) Uani 1 1 d . . . . .
H6 H 0.873667 -0.255959 0.680400 0.042 Uiso 1 1 d R U . . .
C21 C 0.6659(2) 0.20340(11) 0.61061(15) 0.0449(6) Uani 1 1 d . . . . .
H21 H 0.651910 0.243241 0.609283 0.054 Uiso 1 1 d R U . . .
C28 C 0.31570(17) 0.00377(11) 0.63900(14) 0.0381(5) Uani 1 1 d . . . . .
H28A H 0.327187 -0.026110 0.679143 0.046 Uiso 1 1 d R U . . .
H28B H 0.274707 -0.011870 0.589263 0.046 Uiso 1 1 d R U . . .
H28C H 0.277597 0.035690 0.654873 0.046 Uiso 1 1 d R U . . .
C14 C 1.07128(18) -0.07485(12) 0.59580(15) 0.0436(6) Uani 1 1 d . . . . .
H14A H 1.095696 -0.046554 0.637273 0.052 Uiso 1 1 d R U . . .
H14B H 1.067501 -0.057184 0.544896 0.052 Uiso 1 1 d R U . . .
H14C H 1.120146 -0.107114 0.603598 0.052 Uiso 1 1 d R U . . .
C39 C 0.97083(18) 0.10251(10) 0.75474(16) 0.0398(5) Uani 1 1 d . . . . .
H39A H 1.003759 0.122066 0.804528 0.048 Uiso 1 1 d R U . . .
H39B H 0.902458 0.121036 0.732267 0.048 Uiso 1 1 d R U . . .
C9 C 0.8371(2) -0.21738(13) 0.86739(15) 0.0500(7) Uani 1 1 d . . . . .
H9A H 0.778472 -0.192587 0.842307 0.060 Uiso 1 1 d R U . . .
H9B H 0.830401 -0.228517 0.919347 0.060 Uiso 1 1 d R U . . .
H9C H 0.836601 -0.251668 0.835427 0.060 Uiso 1 1 d R U . . .
C10 C 1.0352(2) -0.22428(11) 0.91545(15) 0.0458(6) Uani 1 1 d . . . . .
H10A H 1.032855 -0.259370 0.884750 0.055 Uiso 1 1 d R U . . .
H10B H 1.030017 -0.234000 0.968280 0.055 Uiso 1 1 d R U . . .
H10C H 1.101249 -0.204280 0.918460 0.055 Uiso 1 1 d R U . . .
C33 C 0.54055(19) -0.17547(9) 0.77263(15) 0.0390(5) Uani 1 1 d . . . . .
H33A H 0.538287 -0.193716 0.822726 0.047 Uiso 1 1 d R U . . .
H33B H 0.595497 -0.194856 0.752945 0.047 Uiso 1 1 d R U . . .
C5 C 0.7407(2) -0.27756(11) 0.59673(16) 0.0505(7) Uani 1 1 d . . . . .
H5 H 0.760548 -0.315754 0.589402 0.061 Uiso 1 1 d R U . . .
C19 C 0.73602(19) 0.12034(12) 0.55810(14) 0.0427(6) Uani 1 1 d . . . . .
H19 H 0.769434 0.104122 0.521473 0.051 Uiso 1 1 d R U . . .
C20 C 0.7153(2) 0.17924(12) 0.55636(15) 0.0480(7) Uani 1 1 d . . . . .
H20 H 0.734675 0.202818 0.518577 0.058 Uiso 1 1 d R U . . .
C4 C 0.6434(2) -0.25668(13) 0.55330(16) 0.0562(8) Uani 1 1 d . . . . .
H4 H 0.597732 -0.281041 0.517225 0.067 Uiso 1 1 d R U . . .
C3 C 0.6131(2) -0.20024(13) 0.56305(15) 0.0485(7) Uani 1 1 d . . . . .
H3 H 0.547286 -0.186459 0.533688 0.058 Uiso 1 1 d R U . . .
C13 C 0.9246(2) -0.14378(12) 0.53467(14) 0.0487(6) Uani 1 1 d . . . . .
H13A H 0.967932 -0.177985 0.549268 0.058 Uiso 1 1 d R U . . .
H13B H 0.931881 -0.129515 0.484158 0.058 Uiso 1 1 d R U . . .
H13C H 0.851231 -0.153375 0.530615 0.058 Uiso 1 1 d R U . . .
C34 C 0.4344(2) -0.18393(13) 0.7131(2) 0.0586(8) Uani 1 1 d . . . . .
H34A H 0.379043 -0.167018 0.733874 0.070 Uiso 1 1 d R U . . .
H34B H 0.420863 -0.224858 0.704004 0.070 Uiso 1 1 d R U . . .
H34C H 0.435613 -0.165198 0.663774 0.070 Uiso 1 1 d R U . . .
C40 C 1.0405(3) 0.10991(15) 0.6980(3) 0.0811(11) Uani 1 1 d . . . . .
H40A H 1.110077 0.094288 0.721703 0.097 Uiso 1 1 d R U . . .
H40B H 1.046557 0.150598 0.686663 0.097 Uiso 1 1 d R U . . .
H40C H 1.009526 0.089428 0.649266 0.097 Uiso 1 1 d R U . . .
C8 C 0.9450(2) -0.13083(12) 0.92732(14) 0.0505(7) Uani 1 1 d . . . . .
H8A H 1.011642 -0.110840 0.932677 0.061 Uiso 1 1 d R U . . .
H8B H 0.938113 -0.142360 0.979077 0.061 Uiso 1 1 d R U . . .
H8C H 0.887190 -0.105300 0.902917 0.061 Uiso 1 1 d R U . . .
Li1 Li 0.6753(3) -0.07035(14) 0.7573(2) 0.0284(7) Uani 1 1 d . . . . .
C26 C 0.78070(18) 0.12942(12) 0.87751(15) 0.0451(6) Uani 1 1 d . . . . .
H26A H 0.807613 0.098652 0.850358 0.054 Uiso 1 1 d R U . . .
H26B H 0.830262 0.136791 0.927988 0.054 Uiso 1 1 d R U . . .
H26C H 0.771872 0.164201 0.845608 0.054 Uiso 1 1 d R U . . .
C25 C 0.6289(2) 0.16046(11) 0.93256(14) 0.0434(6) Uani 1 1 d . . . . .
H25A H 0.614587 0.193925 0.898166 0.052 Uiso 1 1 d R U . . .
H25B H 0.679987 0.170644 0.981244 0.052 Uiso 1 1 d R U . . .
H25C H 0.563947 0.147655 0.944376 0.052 Uiso 1 1 d R U . . .
C36 C 0.5333(18) -0.0978(5) 0.9195(3) 0.083(3) Uani 0.70(4) 1 d D . P A 1
H36A H 0.498906 -0.069803 0.946063 0.124 Uiso 0.70(4) 1 calc R U P A 1
H36B H 0.609061 -0.096212 0.941715 0.124 Uiso 0.70(4) 1 calc R U P A 1
H36C H 0.507634 -0.136186 0.926726 0.124 Uiso 0.70(4) 1 calc R U P A 1
C36B C 0.575(2) -0.0966(13) 0.9168(8) 0.083(3) Uani 0.30(4) 1 d D . P A 2
H36D H 0.549626 -0.073766 0.954512 0.124 Uiso 0.30(4) 1 calc R U P A 2
H36E H 0.648648 -0.086742 0.920467 0.124 Uiso 0.30(4) 1 calc R U P A 2
H36F H 0.570394 -0.137316 0.928434 0.124 Uiso 0.30(4) 1 calc R U P A 2
C38 C 1.0704(3) 0.02960(15) 0.90332(19) 0.0776(11) Uani 1 1 d . . . . .
H38A H 1.084488 0.070773 0.907257 0.093 Uiso 1 1 d R U . . .
H38B H 1.132351 0.008723 0.932285 0.093 Uiso 1 1 d R U . . .
H38C H 1.011163 0.020873 0.925447 0.093 Uiso 1 1 d R U . . .

loop_
_atom_site_aniso_label
_atom_site_aniso_U_11
_atom_site_aniso_U_22
_atom_site_aniso_U_33
_atom_site_aniso_U_23
_atom_site_aniso_U_13
_atom_site_aniso_U_12
P1 0.0163(2) 0.0161(2) 0.0222(2) -0.00066(17) 0.00566(17) -0.00003(16)
P2 0.0151(2) 0.0174(2) 0.0192(2) -0.00088(17) 0.00354(17) 0.00089(16)
Al1 0.0184(3) 0.0238(3) 0.0317(3) -0.0008(2) 0.0056(2) 0.0043(2)
Al2 0.0203(3) 0.0268(3) 0.0255(3) -0.0003(2) 0.0082(2) 0.0052(2)
O1 0.0192(6) 0.0194(6) 0.0325(7) -0.0011(5) 0.0091(5) 0.0015(5)
O3 0.0288(7) 0.0246(7) 0.0388(8) 0.0005(6) 0.0176(6) -0.0031(6)
N3 0.0203(7) 0.0229(8) 0.0193(8) -0.0015(6) 0.0028(6) 0.0034(6)
O4 0.0197(7) 0.0240(7) 0.0414(8) 0.0007(6) 0.0045(6) -0.0024(5)
O2 0.0167(6) 0.0196(6) 0.0293(7) -0.0014(5) 0.0042(5) 0.0025(5)
N4 0.0150(7) 0.0242(8) 0.0207(8) -0.0017(6) 0.0040(6) 0.0001(6)
N1 0.0215(8) 0.0222(8) 0.0227(8) 0.0027(6) 0.0047(6) 0.0019(6)
N2 0.0171(7) 0.0225(8) 0.0244(8) 0.0005(6) 0.0073(6) 0.0011(6)
C17 0.0175(8) 0.0260(10) 0.0216(9) -0.0003(7) 0.0015(7) -0.0048(7)
C1 0.0253(9) 0.0233(9) 0.0257(10) -0.0010(7) 0.0092(8) -0.0068(7)
C27 0.0195(9) 0.0327(10) 0.0197(9) -0.0025(8) 0.0022(7) -0.0044(7)
C23 0.0290(10) 0.0271(10) 0.0199(9) -0.0039(7) 0.0001(8) 0.0004(8)
Li2 0.0204(16) 0.0218(16) 0.044(2) 0.0002(14) 0.0079(14) -0.0024(12)
C15 0.0212(10) 0.0404(12) 0.0446(13) -0.0004(10) 0.0013(9) 0.0025(9)
C22 0.0381(12) 0.0268(11) 0.0296(11) 0.0001(8) 0.0058(9) -0.0058(9)
C37 0.0268(11) 0.0310(11) 0.0493(14) -0.0013(10) -0.0011(10) 0.0029(9)
C7 0.0337(11) 0.0308(11) 0.0246(10) 0.0052(8) 0.0059(8) -0.0024(8)
C2 0.0266(10) 0.0396(12) 0.0290(11) 0.0001(9) 0.0053(8) -0.0083(9)
C11 0.0283(10) 0.0312(11) 0.0267(10) 0.0032(8) 0.0108(8) -0.0047(8)
C18 0.0238(10) 0.0402(12) 0.0292(11) -0.0023(9) 0.0089(8) -0.0040(8)
C29 0.0278(11) 0.0456(13) 0.0235(10) 0.0037(9) -0.0018(8) -0.0006(9)
C16 0.0344(12) 0.0354(13) 0.0587(16) -0.0080(11) 0.0097(11) 0.0120(10)
C30 0.0302(11) 0.0372(12) 0.0265(10) -0.0092(9) 0.0032(8) -0.0057(9)
C24 0.0563(15) 0.0395(13) 0.0245(11) 0.0038(9) -0.0028(10) 0.0064(11)
C35 0.0434(13) 0.0353(12) 0.0496(14) -0.0009(10) 0.0289(11) -0.0024(10)
C31 0.0338(12) 0.0511(14) 0.0366(12) -0.0008(10) 0.0185(10) 0.0027(10)
C12 0.0334(11) 0.0409(13) 0.0334(12) 0.0147(9) 0.0048(9) 0.0011(9)
C32 0.0361(12) 0.0364(13) 0.0502(15) 0.0042(10) 0.0119(11) 0.0146(10)
C6 0.0418(12) 0.0252(11) 0.0396(12) -0.0054(9) 0.0135(10) -0.0091(9)
C21 0.0593(16) 0.0308(12) 0.0406(14) 0.0074(10) 0.0054(12) -0.0162(11)
C28 0.0233(10) 0.0561(15) 0.0325(11) -0.0030(10) 0.0028(9) -0.0138(10)
C14 0.0308(12) 0.0585(16) 0.0461(14) 0.0152(12) 0.0185(11) -0.0036(10)
C39 0.0328(12) 0.0268(11) 0.0570(15) 0.0046(10) 0.0059(11) -0.0053(9)
C9 0.0447(14) 0.0680(18) 0.0385(14) 0.0134(12) 0.0128(11) -0.0177(13)
C10 0.0490(15) 0.0449(14) 0.0377(13) 0.0167(11) 0.0000(11) 0.0029(11)
C33 0.0433(13) 0.0260(11) 0.0539(15) -0.0002(10) 0.0241(11) -0.0063(9)
C5 0.0728(19) 0.0332(13) 0.0480(15) -0.0131(11) 0.0199(14) -0.0225(12)
C19 0.0358(12) 0.0644(17) 0.0315(12) -0.0020(11) 0.0151(10) -0.0143(11)
C20 0.0526(15) 0.0575(17) 0.0332(13) 0.0091(11) 0.0092(11) -0.0268(13)
C4 0.0673(19) 0.0602(18) 0.0382(14) -0.0141(12) 0.0079(13) -0.0410(15)
C3 0.0369(13) 0.0703(19) 0.0327(13) 0.0010(12) -0.0020(10) -0.0240(12)
C13 0.0706(18) 0.0501(15) 0.0317(12) -0.0078(11) 0.0245(12) -0.0132(13)
C34 0.0476(16) 0.0501(16) 0.081(2) -0.0233(15) 0.0213(15) -0.0202(13)
C40 0.077(2) 0.065(2) 0.117(3) 0.032(2) 0.052(2) -0.0089(17)
C8 0.0750(19) 0.0489(15) 0.0280(12) -0.0042(11) 0.0139(12) 0.0042(13)
Li1 0.0236(16) 0.0223(17) 0.043(2) -0.0004(14) 0.0161(15) -0.0024(13)
C26 0.0340(12) 0.0599(16) 0.0363(13) -0.0121(11) -0.0005(10) -0.0142(11)
C25 0.0563(15) 0.0386(13) 0.0306(12) -0.0126(10) 0.0022(11) 0.0067(11)
C36 0.155(10) 0.066(2) 0.051(2) 0.0157(18) 0.067(3) 0.034(5)
C36B 0.155(10) 0.066(2) 0.051(2) 0.0157(18) 0.067(3) 0.034(5)
C38 0.095(3) 0.070(2) 0.0503(18) -0.0046(16) -0.0139(18) 0.0270(19)

loop_
_atom_type_symbol
_atom_type_description
_atom_type_scat_dispersion_real
_atom_type_scat_dispersion_imag
_atom_type_scat_source
C C 0.0033 0.0016 'International Tables Vol C Tables 4.2.6.8 and 6.1.1.4'
H H 0.0000 0.0000 'International Tables Vol C Tables 4.2.6.8 and 6.1.1.4'
O O 0.0106 0.0060 'International Tables Vol C Tables 4.2.6.8 and 6.1.1.4'
N N 0.0061 0.0033 'International Tables Vol C Tables 4.2.6.8 and 6.1.1.4'
P P 0.1023 0.0942 'International Tables Vol C Tables 4.2.6.8 and 6.1.1.4'
Al Al 0.0645 0.0514 'International Tables Vol C Tables 4.2.6.8 and 6.1.1.4'
Li Li -0.0003 0.0001 'International Tables Vol C Tables 4.2.6.8 and 6.1.1.4'

loop_
_exptl_crystal_face_index_h
_exptl_crystal_face_index_k
_exptl_crystal_face_index_l
_exptl_crystal_face_perp_dist
0 -1 0 0.229
0 1 0 0.221
0 0 1 0.224
0 0 -1 0.212
-1 0 0 0.157
1 0 0 0.140
-1 1 0 0.183
-1 -1 0 0.196
0 1 1 0.220
0 -1 1 0.269
0 -1 -1 0.236
0 1 -1 0.217
-1 0 1 0.213
-1 0 -1 0.164
1 0 -1 0.196
1 0 1 0.175

loop_
_geom_angle_atom_site_label_1
_geom_angle_atom_site_label_2
_geom_angle_atom_site_label_3
_geom_angle
_geom_angle_site_symmetry_1
_geom_angle_site_symmetry_3
_geom_angle_publ_flag
O1 P1 N1 117.90(8) . . ?
O1 P1 N2 117.28(8) . . ?
N1 P1 N2 94.38(8) . . ?
O1 P1 C1 104.84(8) . . ?
N1 P1 C1 112.35(9) . . ?
N2 P1 C1 110.08(9) . . ?
O1 P1 Al1 136.60(6) . . ?
N1 P1 Al1 47.13(6) . . ?
N2 P1 Al1 47.47(6) . . ?
C1 P1 Al1 118.54(7) . . ?
O2 P2 N3 118.41(8) . . ?
O2 P2 N4 117.52(8) . . ?
N3 P2 N4 94.55(8) . . ?
O2 P2 C17 103.79(8) . . ?
N3 P2 C17 111.70(9) . . ?
N4 P2 C17 111.04(8) . . ?
O2 P2 Al2 137.98(6) . . ?
N3 P2 Al2 47.40(6) . . ?
N4 P2 Al2 47.44(6) . . ?
C17 P2 Al2 118.22(6) . . ?
N1 Al1 N2 77.07(7) . . ?
N1 Al1 C16 116.35(10) . . ?
N2 Al1 C16 113.65(9) . . ?
N1 Al1 C15 116.19(9) . . ?
N2 Al1 C15 117.97(9) . . ?
C16 Al1 C15 111.72(10) . . ?
N1 Al1 P1 38.57(5) . . ?
N2 Al1 P1 38.65(5) . . ?
C16 Al1 P1 120.01(8) . . ?
C15 Al1 P1 128.27(7) . . ?
N3 Al2 N4 77.09(7) . . ?
N3 Al2 C32 115.34(9) . . ?
N4 Al2 C32 112.86(9) . . ?
N3 Al2 C31 117.52(9) . . ?
N4 Al2 C31 116.69(9) . . ?
C32 Al2 C31 112.85(10) . . ?
N3 Al2 P2 38.61(5) . . ?
N4 Al2 P2 38.70(5) . . ?
C32 Al2 P2 118.34(8) . . ?
C31 Al2 P2 128.76(8) . . ?
P1 O1 Li1 139.97(13) . . ?
P1 O1 Li2 134.38(13) . . ?
Li1 O1 Li2 84.93(15) . . ?
C35 O3 C33 115.12(16) . . ?
C35 O3 Li1 114.59(16) . . ?
C33 O3 Li1 130.21(16) . . ?
C23 N3 P2 128.80(13) . . ?
C23 N3 Al2 134.56(13) . . ?
P2 N3 Al2 93.99(8) . . ?
C39 O4 C37 114.91(16) . . ?
C39 O4 Li2 131.45(16) . . ?
C37 O4 Li2 113.28(16) . . ?
P2 O2 Li1 136.30(13) . . ?
P2 O2 Li2 137.00(13) . . ?
Li1 O2 Li2 84.93(15) . . ?
C27 N4 P2 129.92(13) . . ?
C27 N4 Al2 132.76(12) . . ?
P2 N4 Al2 93.86(8) . . ?
C7 N1 P1 129.27(13) . . ?
C7 N1 Al1 134.90(13) . . ?
P1 N1 Al1 94.30(8) . . ?
C11 N2 P1 129.58(13) . . ?
C11 N2 Al1 133.47(12) . . ?
P1 N2 Al1 93.88(8) . . ?
C22 C17 C18 118.04(19) . . ?
C22 C17 P2 120.12(15) . . ?
C18 C17 P2 121.73(16) . . ?
C2 C1 C6 118.53(19) . . ?
C2 C1 P1 121.54(16) . . ?
C6 C1 P1 119.62(16) . . ?
N4 C27 C30 111.34(15) . . ?
N4 C27 C29 111.58(16) . . ?
C30 C27 C29 110.05(17) . . ?
N4 C27 C28 106.70(16) . . ?
C30 C27 C28 108.33(18) . . ?
C29 C27 C28 108.70(17) . . ?
N3 C23 C26 111.88(17) . . ?
N3 C23 C25 107.06(16) . . ?
C26 C23 C25 109.94(19) . . ?
N3 C23 C24 109.81(17) . . ?
C26 C23 C24 109.43(19) . . ?
C25 C23 C24 108.65(19) . . ?
O2 Li2 O1 94.56(15) . . ?
O2 Li2 O4 133.8(2) . . ?
O1 Li2 O4 129.50(19) . . ?
O2 Li2 Li1 47.42(11) . . ?
O1 Li2 Li1 47.30(11) . . ?
O4 Li2 Li1 165.1(2) . . ?
Al1 C15 H15A 109.5 . . ?
Al1 C15 H15B 109.4 . . ?
H15A C15 H15B 109.5 . . ?
Al1 C15 H15C 109.5 . . ?
H15A C15 H15C 109.5 . . ?
H15B C15 H15C 109.5 . . ?
C17 C22 C21 120.9(2) . . ?
C17 C22 H22 119.6 . . ?
C21 C22 H22 119.5 . . ?
O4 C37 C38 112.9(2) . . ?
O4 C37 H37A 109.0 . . ?
C38 C37 H37A 109.6 . . ?
O4 C37 H37B 109.0 . . ?
C38 C37 H37B 108.5 . . ?
H37A C37 H37B 107.8 . . ?
N1 C7 C9 111.29(17) . . ?
N1 C7 C8 110.85(18) . . ?
C9 C7 C8 110.2(2) . . ?
N1 C7 C10 106.72(18) . . ?
C9 C7 C10 109.6(2) . . ?
C8 C7 C10 108.1(2) . . ?
C3 C2 C1 120.6(2) . . ?
C3 C2 H2 119.7 . . ?
C1 C2 H2 119.6 . . ?
N2 C11 C14 106.55(17) . . ?
N2 C11 C13 112.36(17) . . ?
C14 C11 C13 109.43(19) . . ?
N2 C11 C12 110.72(17) . . ?
C14 C11 C12 108.39(18) . . ?
C13 C11 C12 109.28(19) . . ?
C17 C18 C19 121.0(2) . . ?
C17 C18 H18 119.5 . . ?
C19 C18 H18 119.5 . . ?
C27 C29 H29A 109.8 . . ?
C27 C29 H29B 109.3 . . ?
H29A C29 H29B 109.5 . . ?
C27 C29 H29C 109.4 . . ?
H29A C29 H29C 109.5 . . ?
H29B C29 H29C 109.5 . . ?
Al1 C16 H16A 109.4 . . ?
Al1 C16 H16B 109.4 . . ?
H16A C16 H16B 109.5 . . ?
Al1 C16 H16C 109.5 . . ?
H16A C16 H16C 109.5 . . ?
H16B C16 H16C 109.5 . . ?
C27 C30 H30A 109.4 . . ?
C27 C30 H30B 109.4 . . ?
H30A C30 H30B 109.5 . . ?
C27 C30 H30C 109.6 . . ?
H30A C30 H30C 109.5 . . ?
H30B C30 H30C 109.5 . . ?
C23 C24 H24A 109.3 . . ?
C23 C24 H24B 109.4 . . ?
H24A C24 H24B 109.5 . . ?
C23 C24 H24C 109.8 . . ?
H24A C24 H24C 109.5 . . ?
H24B C24 H24C 109.5 . . ?
O3 C35 C36 117.1(7) . . ?
O3 C35 C36B 100.8(11) . . ?
O3 C35 H35A 109.0 . . ?
C36 C35 H35A 103.3 . . ?
C36B C35 H35A 123.8 . . ?
O3 C35 H35B 109.0 . . ?
C36 C35 H35B 110.2 . . ?
C36B C35 H35B 105.6 . . ?
H35A C35 H35B 107.8 . . ?
Al2 C31 H31A 109.6 . . ?
Al2 C31 H31B 109.5 . . ?
H31A C31 H31B 109.5 . . ?
Al2 C31 H31C 109.3 . . ?
H31A C31 H31C 109.5 . . ?
H31B C31 H31C 109.5 . . ?
C11 C12 H12A 109.4 . . ?
C11 C12 H12B 109.5 . . ?
H12A C12 H12B 109.5 . . ?
C11 C12 H12C 109.5 . . ?
H12A C12 H12C 109.5 . . ?
H12B C12 H12C 109.5 . . ?
Al2 C32 H32A 109.5 . . ?
Al2 C32 H32B 109.4 . . ?
H32A C32 H32B 109.5 . . ?
Al2 C32 H32C 109.5 . . ?
H32A C32 H32C 109.5 . . ?
H32B C32 H32C 109.5 . . ?
C5 C6 C1 120.7(2) . . ?
C5 C6 H6 119.5 . . ?
C1 C6 H6 119.8 . . ?
C20 C21 C22 120.0(2) . . ?
C20 C21 H21 119.9 . . ?
C22 C21 H21 120.1 . . ?
C27 C28 H28A 109.5 . . ?
C27 C28 H28B 109.2 . . ?
H28A C28 H28B 109.5 . . ?
C27 C28 H28C 109.6 . . ?
H28A C28 H28C 109.5 . . ?
H28B C28 H28C 109.5 . . ?
C11 C14 H14A 109.7 . . ?
C11 C14 H14B 109.3 . . ?
H14A C14 H14B 109.5 . . ?
C11 C14 H14C 109.5 . . ?
H14A C14 H14C 109.5 . . ?
H14B C14 H14C 109.5 . . ?
O4 C39 C40 112.4(2) . . ?
O4 C39 H39A 109.4 . . ?
C40 C39 H39A 109.1 . . ?
O4 C39 H39B 109.0 . . ?
C40 C39 H39B 109.0 . . ?
H39A C39 H39B 107.9 . . ?
C7 C9 H9A 109.6 . . ?
C7 C9 H9B 109.5 . . ?
H9A C9 H9B 109.5 . . ?
C7 C9 H9C 109.4 . . ?
H9A C9 H9C 109.5 . . ?
H9B C9 H9C 109.5 . . ?
C7 C10 H10A 109.5 . . ?
C7 C10 H10B 109.4 . . ?
H10A C10 H10B 109.5 . . ?
C7 C10 H10C 109.5 . . ?
H10A C10 H10C 109.5 . . ?
H10B C10 H10C 109.5 . . ?
O3 C33 C34 112.5(2) . . ?
O3 C33 H33A 109.2 . . ?
C34 C33 H33A 109.2 . . ?
O3 C33 H33B 109.1 . . ?
C34 C33 H33B 108.9 . . ?
H33A C33 H33B 107.8 . . ?
C4 C5 C6 119.9(3) . . ?
C4 C5 H5 119.8 . . ?
C6 C5 H5 120.2 . . ?
C20 C19 C18 120.0(2) . . ?
C20 C19 H19 119.9 . . ?
C18 C19 H19 120.1 . . ?
C19 C20 C21 120.0(2) . . ?
C19 C20 H20 120.0 . . ?
C21 C20 H20 119.9 . . ?
C3 C4 C5 120.6(2) . . ?
C3 C4 H4 119.7 . . ?
C5 C4 H4 119.8 . . ?
C4 C3 C2 119.7(2) . . ?
C4 C3 H3 120.2 . . ?
C2 C3 H3 120.2 . . ?
C11 C13 H13A 109.6 . . ?
C11 C13 H13B 109.4 . . ?
H13A C13 H13B 109.5 . . ?
C11 C13 H13C 109.5 . . ?
H13A C13 H13C 109.5 . . ?
H13B C13 H13C 109.5 . . ?
C33 C34 H34A 109.3 . . ?
C33 C34 H34B 109.6 . . ?
H34A C34 H34B 109.5 . . ?
C33 C34 H34C 109.6 . . ?
H34A C34 H34C 109.5 . . ?
H34B C34 H34C 109.5 . . ?
C39 C40 H40A 109.3 . . ?
C39 C40 H40B 109.7 . . ?
H40A C40 H40B 109.5 . . ?
C39 C40 H40C 109.5 . . ?
H40A C40 H40C 109.5 . . ?
H40B C40 H40C 109.5 . . ?
C7 C8 H8A 109.6 . . ?
C7 C8 H8B 109.4 . . ?
H8A C8 H8B 109.5 . . ?
C7 C8 H8C 109.4 . . ?
H8A C8 H8C 109.5 . . ?
H8B C8 H8C 109.5 . . ?
O1 Li1 O2 95.26(15) . . ?
O1 Li1 O3 135.8(2) . . ?
O2 Li1 O3 127.89(19) . . ?
O1 Li1 Li2 47.76(11) . . ?
O2 Li1 Li2 47.65(11) . . ?
O3 Li1 Li2 168.0(2) . . ?
C23 C26 H26A 109.5 . . ?
C23 C26 H26B 109.3 . . ?
H26A C26 H26B 109.5 . . ?
C23 C26 H26C 109.7 . . ?
H26A C26 H26C 109.5 . . ?
H26B C26 H26C 109.5 . . ?
C23 C25 H25A 109.7 . . ?
C23 C25 H25B 109.3 . . ?
H25A C25 H25B 109.5 . . ?
C23 C25 H25C 109.3 . . ?
H25A C25 H25C 109.5 . . ?
H25B C25 H25C 109.5 . . ?
C35 C36 H36A 109.5 . . ?
C35 C36 H36B 109.5 . . ?
H36A C36 H36B 109.5 . . ?
C35 C36 H36C 109.5 . . ?
H36A C36 H36C 109.5 . . ?
H36B C36 H36C 109.5 . . ?
C35 C36B H36D 109.5 . . ?
C35 C36B H36E 109.5 . . ?
H36D C36B H36E 109.5 . . ?
C35 C36B H36F 109.5 . . ?
H36D C36B H36F 109.5 . . ?
H36E C36B H36F 109.5 . . ?
C37 C38 H38A 109.0 . . ?
C37 C38 H38B 109.4 . . ?
H38A C38 H38B 109.5 . . ?
C37 C38 H38C 110.1 . . ?
H38A C38 H38C 109.5 . . ?
H38B C38 H38C 109.5 . . ?

loop_
_geom_bond_atom_site_label_1
_geom_bond_atom_site_label_2
_geom_bond_distance
_geom_bond_site_symmetry_2
_geom_bond_publ_flag
P1 O1 1.5253(13) . ?
P1 N1 1.6197(16) . ?
P1 N2 1.6218(16) . ?
P1 C1 1.8184(19) . ?
P1 Al1 2.5905(8) . ?
P2 O2 1.5271(13) . ?
P2 N3 1.6194(16) . ?
P2 N4 1.6222(15) . ?
P2 C17 1.8233(19) . ?
P2 Al2 2.5888(7) . ?
Al1 N1 1.9039(17) . ?
Al1 N2 1.9134(16) . ?
Al1 C16 1.974(2) . ?
Al1 C15 1.977(2) . ?
Al2 N3 1.9103(16) . ?
Al2 N4 1.9111(16) . ?
Al2 C32 1.971(2) . ?
Al2 C31 1.975(2) . ?
O1 Li1 1.863(3) . ?
O1 Li2 1.877(4) . ?
O3 C35 1.436(3) . ?
O3 C33 1.438(2) . ?
O3 Li1 1.890(3) . ?
N3 C23 1.469(2) . ?
O4 C39 1.434(2) . ?
O4 C37 1.444(2) . ?
O4 Li2 1.900(3) . ?
O2 Li1 1.867(4) . ?
O2 Li2 1.874(4) . ?
N4 C27 1.469(2) . ?
N1 C7 1.472(2) . ?
N2 C11 1.470(2) . ?
C17 C22 1.392(3) . ?
C17 C18 1.392(3) . ?
C1 C2 1.393(3) . ?
C1 C6 1.394(3) . ?
C27 C30 1.523(3) . ?
C27 C29 1.530(3) . ?
C27 C28 1.533(3) . ?
C23 C26 1.520(3) . ?
C23 C25 1.524(3) . ?
C23 C24 1.529(3) . ?
Li2 Li1 2.525(5) . ?
C15 H15A 0.9601 . ?
C15 H15B 0.9600 . ?
C15 H15C 0.9600 . ?
C22 C21 1.393(3) . ?
C22 H22 0.9300 . ?
C37 C38 1.477(4) . ?
C37 H37A 0.9699 . ?
C37 H37B 0.9699 . ?
C7 C9 1.520(3) . ?
C7 C8 1.523(3) . ?
C7 C10 1.530(3) . ?
C2 C3 1.393(3) . ?
C2 H2 0.9301 . ?
C11 C14 1.525(3) . ?
C11 C13 1.527(3) . ?
C11 C12 1.529(3) . ?
C18 C19 1.394(3) . ?
C18 H18 0.9299 . ?
C29 H29A 0.9600 . ?
C29 H29B 0.9601 . ?
C29 H29C 0.9599 . ?
C16 H16A 0.9600 . ?
C16 H16B 0.9600 . ?
C16 H16C 0.9600 . ?
C30 H30A 0.9601 . ?
C30 H30B 0.9600 . ?
C30 H30C 0.9600 . ?
C24 H24A 0.9601 . ?
C24 H24B 0.9600 . ?
C24 H24C 0.9599 . ?
C35 C36 1.481(5) . ?
C35 C36B 1.515(10) . ?
C35 H35A 0.9700 . ?
C35 H35B 0.9701 . ?
C31 H31A 0.9600 . ?
C31 H31B 0.9600 . ?
C31 H31C 0.9600 . ?
C12 H12A 0.9600 . ?
C12 H12B 0.9600 . ?
C12 H12C 0.9600 . ?
C32 H32A 0.9600 . ?
C32 H32B 0.9600 . ?
C32 H32C 0.9600 . ?
C6 C5 1.385(3) . ?
C6 H6 0.9298 . ?
C21 C20 1.379(4) . ?
C21 H21 0.9298 . ?
C28 H28A 0.9602 . ?
C28 H28B 0.9600 . ?
C28 H28C 0.9600 . ?
C14 H14A 0.9601 . ?
C14 H14B 0.9600 . ?
C14 H14C 0.9600 . ?
C39 C40 1.501(4) . ?
C39 H39A 0.9700 . ?
C39 H39B 0.9702 . ?
C9 H9A 0.9600 . ?
C9 H9B 0.9599 . ?
C9 H9C 0.9601 . ?
C10 H10A 0.9602 . ?
C10 H10B 0.9599 . ?
C10 H10C 0.9600 . ?
C33 C34 1.508(4) . ?
C33 H33A 0.9700 . ?
C33 H33B 0.9700 . ?
C5 C4 1.380(4) . ?
C5 H5 0.9299 . ?
C19 C20 1.375(4) . ?
C19 H19 0.9302 . ?
C20 H20 0.9300 . ?
C4 C3 1.374(4) . ?
C4 H4 0.9300 . ?
C3 H3 0.9300 . ?
C13 H13A 0.9599 . ?
C13 H13B 0.9601 . ?
C13 H13C 0.9599 . ?
C34 H34A 0.9601 . ?
C34 H34B 0.9599 . ?
C34 H34C 0.9599 . ?
C40 H40A 0.9600 . ?
C40 H40B 0.9599 . ?
C40 H40C 0.9600 . ?
C8 H8A 0.9598 . ?
C8 H8B 0.9598 . ?
C8 H8C 0.9601 . ?
C26 H26A 0.9600 . ?
C26 H26B 0.9601 . ?
C26 H26C 0.9599 . ?
C25 H25A 0.9600 . ?
C25 H25B 0.9600 . ?
C25 H25C 0.9599 . ?
C36 H36A 0.9600 . ?
C36 H36B 0.9600 . ?
C36 H36C 0.9600 . ?
C36B H36D 0.9600 . ?
C36B H36E 0.9600 . ?
C36B H36F 0.9600 . ?
C38 H38A 0.9601 . ?
C38 H38B 0.9600 . ?
C38 H38C 0.9598 . ?
